data_7035693
loop_
_publ_author_name
'Yang, Ting-Hai'
'Silva, Ana Rosa'
'Fu, Lianshe'
'Shi, Fa-Nian'

_publ_section_title
;
 Ionothermal synthesis, crystal structure, topology and catalytic
 properties of heterometallic coordination polymers constructed from
 N-(phosphonomethyl) iminodiacetic acid.
;
_journal_issue 30
_journal_name_full 'Dalton transactions (Cambridge, England : 2003)'
_journal_page_first 13745
_journal_page_last 13751
_journal_paper_doi 10.1039/c5dt02176f
_journal_volume 44
_journal_year 2015
_chemical_formula_moiety 'C30 H42 Fe7 N6 O42 P6 Y, 2(H2 O)'
_chemical_formula_sum 'C30 H46 Fe7 N6 O44 P6 Y'
_chemical_formula_weight 1860.41
_chemical_name_systematic
; 
 ? 
;
_space_group_IT_number 148
_symmetry_cell_setting trigonal
_symmetry_space_group_name_Hall '-R 3'
_symmetry_space_group_name_H-M 'R -3 :H'
_atom_sites_solution_hydrogens geom
_atom_sites_solution_primary direct
_atom_sites_solution_secondary difmap
_audit_creation_method SHELXL-97
_audit_update_record
;
2015-03-23 deposited with the CCDC.
2015-06-24 downloaded from the CCDC.
;
_cell_angle_alpha 90.00
_cell_angle_beta 90.00
_cell_angle_gamma 120.00
_cell_formula_units_Z 3
_cell_length_a 15.3080(3)
_cell_length_b 15.3080(3)
_cell_length_c 22.7261(10)
_cell_measurement_reflns_used 1427
_cell_measurement_temperature 293(2)
_cell_measurement_theta_max 25.98
_cell_measurement_theta_min 2.36
_cell_volume 4612.0(2)
_computing_cell_refinement 'Bruker FRAMBO'
_computing_data_collection 'Bruker FRAMBO'
_computing_data_reduction 'Bruker SAINT'
_computing_molecular_graphics 'Bruker SHELXTL'
_computing_publication_material 'Bruker SHELXTL'
_computing_structure_refinement 'Bruker SHELXTL'
_computing_structure_solution 'Bruker SHELXTL'
_diffrn_ambient_temperature 293(2)
_diffrn_measured_fraction_theta_full 0.998
_diffrn_measured_fraction_theta_max 0.998
_diffrn_measurement_device_type 'multiwire proportional'
_diffrn_measurement_method 'phi and omega scans'
_diffrn_radiation_monochromator graphite
_diffrn_radiation_source 'fine-focus sealed tube'
_diffrn_radiation_type MoK\a
_diffrn_radiation_wavelength 0.71073
_diffrn_reflns_av_R_equivalents 0.0550
_diffrn_reflns_av_sigmaI/netI 0.0558
_diffrn_reflns_limit_h_max 17
_diffrn_reflns_limit_h_min -18
_diffrn_reflns_limit_k_max 18
_diffrn_reflns_limit_k_min -18
_diffrn_reflns_limit_l_max 24
_diffrn_reflns_limit_l_min -27
_diffrn_reflns_number 8116
_diffrn_reflns_theta_full 25.99
_diffrn_reflns_theta_max 25.99
_diffrn_reflns_theta_min 2.36
_exptl_absorpt_coefficient_mu 2.804
_exptl_absorpt_correction_T_max 0.7296
_exptl_absorpt_correction_T_min 0.6625
_exptl_absorpt_correction_type multi-scan
_exptl_absorpt_process_details 'SADABS(Bruker, 2000)'
_exptl_crystal_colour green
_exptl_crystal_density_diffrn 2.009
_exptl_crystal_density_method 'not measured'
_exptl_crystal_description block
_exptl_crystal_F_000 2793
_exptl_crystal_size_max 0.16
_exptl_crystal_size_mid 0.12
_exptl_crystal_size_min 0.12
_refine_diff_density_max 1.052
_refine_diff_density_min -0.825
_refine_diff_density_rms 0.146
_refine_ls_extinction_method none
_refine_ls_goodness_of_fit_ref 1.008
_refine_ls_hydrogen_treatment constr
_refine_ls_matrix_type full
_refine_ls_number_parameters 145
_refine_ls_number_reflns 2016
_refine_ls_number_restraints 0
_refine_ls_restrained_S_all 1.008
_refine_ls_R_factor_all 0.0682
_refine_ls_R_factor_gt 0.0448
_refine_ls_shift/su_max 0.000
_refine_ls_shift/su_mean 0.000
_refine_ls_structure_factor_coef Fsqd
_refine_ls_weighting_details 'calc w=1/[\s^2^(Fo^2^)+(0.0808P)^2^+46.8069P] where P=(Fo^2^+2Fc^2^)/3'
_refine_ls_weighting_scheme calc
_refine_ls_wR_factor_gt 0.1380
_refine_ls_wR_factor_ref 0.1465
_reflns_number_gt 1520
_reflns_number_total 2016
_reflns_threshold_expression >2sigma(I)
_cod_data_source_file c5dt02176f2.cif
_cod_data_source_block 1
_cod_depositor_comments 'Adding full bibliography for 7035690--7035693.cif.'
_cod_original_sg_symbol_H-M 'R -3'
_cod_database_code 7035693

loop_
_symmetry_equiv_pos_as_xyz
'x, y, z'
'-y, x-y, z'
'-x+y, -x, z'
'x+2/3, y+1/3, z+1/3'
'-y+2/3, x-y+1/3, z+1/3'
'-x+y+2/3, -x+1/3, z+1/3'
'x+1/3, y+2/3, z+2/3'
'-y+1/3, x-y+2/3, z+2/3'
'-x+y+1/3, -x+2/3, z+2/3'
'-x, -y, -z'
'y, -x+y, -z'
'x-y, x, -z'
'-x+2/3, -y+1/3, -z+1/3'
'y+2/3, -x+y+1/3, -z+1/3'
'x-y+2/3, x+1/3, -z+1/3'
'-x+1/3, -y+2/3, -z+2/3'
'y+1/3, -x+y+2/3, -z+2/3'
'x-y+1/3, x+2/3, -z+2/3'

loop_
_atom_site_label
_atom_site_type_symbol
_atom_site_fract_x
_atom_site_fract_y
_atom_site_fract_z
_atom_site_U_iso_or_equiv
_atom_site_adp_type
_atom_site_occupancy
_atom_site_symmetry_multiplicity
_atom_site_calc_flag
_atom_site_refinement_flags
Y1 Y 0.0000 1.0000 0.5000 0.0118(3) Uani 1 6 d S
Fe1 Fe 0.23243(6) 0.79024(6) 0.42235(4) 0.0183(3) Uani 1 1 d .
Fe2 Fe 0.0000 1.0000 0.30104(14) 0.0219(7) Uani 0.50 3 d SP
P1 P 0.09025(10) 0.88027(10) 0.39152(6) 0.0134(3) Uani 1 1 d .
C1 C 0.0216(4) 0.7434(4) 0.3878(2) 0.0165(12) Uani 1 1 d .
H1A H -0.0489 0.7186 0.3969 0.020 Uiso 1 1 calc R
H1B H 0.0255 0.7223 0.3482 0.020 Uiso 1 1 calc R
C2 C 0.0331(4) 0.7053(5) 0.4904(3) 0.0208(13) Uani 1 1 d .
H2A H -0.0103 0.6374 0.5049 0.025 Uiso 1 1 calc R
H2B H -0.0061 0.7391 0.4898 0.025 Uiso 1 1 calc R
C3 C 0.1194(4) 0.7597(4) 0.5324(3) 0.0212(13) Uani 1 1 d .
C4 C 0.0355(4) 0.5949(4) 0.4130(3) 0.0227(13) Uani 1 1 d .
H4A H 0.0225 0.5862 0.3710 0.027 Uiso 1 1 calc R
H4B H -0.0260 0.5477 0.4332 0.027 Uiso 1 1 calc R
C5 C 0.1190(4) 0.5711(4) 0.4284(3) 0.0197(13) Uani 1 1 d .
N1 N 0.0633(4) 0.6991(3) 0.4298(2) 0.0180(10) Uani 1 1 d .
O1 O 0.2004(3) 0.9067(3) 0.40246(16) 0.0149(8) Uani 1 1 d .
O2 O 0.0513(3) 0.9160(3) 0.44168(18) 0.0210(9) Uani 1 1 d .
O3 O 0.0779(3) 0.9150(3) 0.33134(18) 0.0227(9) Uani 1 1 d .
O4 O 0.2081(3) 0.7969(3) 0.51751(19) 0.0252(10) Uani 1 1 d .
O5 O 0.0945(3) 0.7647(3) 0.58704(18) 0.0287(10) Uani 1 1 d .
H5 H 0.0339 0.7259 0.5916 0.043 Uiso 1 1 calc R
O6 O 0.2062(3) 0.6431(3) 0.43887(19) 0.0229(9) Uani 1 1 d .
O7 O 0.0954(3) 0.4800(3) 0.42543(19) 0.0249(10) Uani 1 1 d .
O8 O 0.0000 1.0000 0.928(3) 0.48(5) Uani 1 3 d S
H8A H -0.0100 1.0063 0.9644 0.727 Uiso 0.33 1 d PR
H8B H 0.0129 0.9529 0.9246 0.727 Uiso 0.33 1 d PR

loop_
_atom_site_aniso_label
_atom_site_aniso_U_11
_atom_site_aniso_U_22
_atom_site_aniso_U_33
_atom_site_aniso_U_23
_atom_site_aniso_U_13
_atom_site_aniso_U_12
Y1 0.0085(4) 0.0085(4) 0.0184(7) 0.000 0.000 0.0043(2)
Fe1 0.0158(5) 0.0165(5) 0.0232(5) 0.0006(3) 0.0013(3) 0.0086(4)
Fe2 0.0155(9) 0.0155(9) 0.0346(18) 0.000 0.000 0.0077(5)
P1 0.0141(7) 0.0135(7) 0.0154(7) 0.0000(5) 0.0008(5) 0.0089(6)
C1 0.016(3) 0.019(3) 0.015(3) -0.002(2) -0.001(2) 0.009(2)
C2 0.019(3) 0.025(3) 0.020(3) 0.003(2) 0.001(2) 0.012(3)
C3 0.021(3) 0.015(3) 0.027(3) 0.001(2) 0.002(2) 0.008(3)
C4 0.018(3) 0.017(3) 0.036(4) -0.004(3) -0.003(3) 0.011(3)
C5 0.020(3) 0.020(3) 0.021(3) 0.004(2) 0.008(2) 0.012(3)
N1 0.019(2) 0.017(2) 0.022(3) 0.0037(19) 0.0042(19) 0.011(2)
O1 0.0123(19) 0.016(2) 0.018(2) -0.0033(15) -0.0022(15) 0.0081(16)
O2 0.024(2) 0.020(2) 0.026(2) -0.0018(17) 0.0075(17) 0.0154(18)
O3 0.028(2) 0.022(2) 0.021(2) 0.0018(17) -0.0047(17) 0.0149(19)
O4 0.019(2) 0.029(2) 0.025(2) -0.0036(18) -0.0003(17) 0.0099(19)
O5 0.017(2) 0.035(3) 0.026(2) -0.0069(19) 0.0010(18) 0.007(2)
O6 0.015(2) 0.017(2) 0.036(3) 0.0038(18) 0.0019(17) 0.0075(18)
O7 0.025(2) 0.020(2) 0.035(2) 0.0051(18) 0.0060(18) 0.0143(19)
O8 0.153(16) 0.153(16) 1.15(17) 0.000 0.000 0.077(8)

loop_
_atom_type_symbol
_atom_type_description
_atom_type_scat_dispersion_real
_atom_type_scat_dispersion_imag
_atom_type_scat_source
C C 0.0033 0.0016 'International Tables Vol C Tables 4.2.6.8 and 6.1.1.4'
Fe Fe 0.3463 0.8444 'International Tables Vol C Tables 4.2.6.8 and 6.1.1.4'
N N 0.0061 0.0033 'International Tables Vol C Tables 4.2.6.8 and 6.1.1.4'
O O 0.0106 0.0060 'International Tables Vol C Tables 4.2.6.8 and 6.1.1.4'
P P 0.1023 0.0942 'International Tables Vol C Tables 4.2.6.8 and 6.1.1.4'
Y Y -2.7962 3.5667 'International Tables Vol C Tables 4.2.6.8 and 6.1.1.4'
H H 0.0000 0.0000 'International Tables Vol C Tables 4.2.6.8 and 6.1.1.4'

loop_
_geom_angle_atom_site_label_1
_geom_angle_atom_site_label_2
_geom_angle_atom_site_label_3
_geom_angle
_geom_angle_site_symmetry_1
_geom_angle_site_symmetry_3
O2 Y1 O2 180.000(1) 3_465 12_666
O2 Y1 O2 91.32(15) 3_465 10_576
O2 Y1 O2 88.68(15) 12_666 10_576
O2 Y1 O2 91.32(15) 3_465 11_456
O2 Y1 O2 88.68(15) 12_666 11_456
O2 Y1 O2 88.68(15) 10_576 11_456
O2 Y1 O2 88.68(15) 3_465 .
O2 Y1 O2 91.32(15) 12_666 .
O2 Y1 O2 180.00(17) 10_576 .
O2 Y1 O2 91.32(15) 11_456 .
O2 Y1 O2 88.68(15) 3_465 2_675
O2 Y1 O2 91.32(15) 12_666 2_675
O2 Y1 O2 91.32(15) 10_576 2_675
O2 Y1 O2 180.000(1) 11_456 2_675
O2 Y1 O2 88.68(15) . 2_675
O7 Fe1 O6 115.00(16) 3_565 .
O7 Fe1 O1 86.14(15) 3_565 .
O6 Fe1 O1 158.86(15) . .
O7 Fe1 O3 89.65(16) 3_565 16_565
O6 Fe1 O3 80.79(16) . 16_565
O1 Fe1 O3 100.03(15) . 16_565
O7 Fe1 O4 94.10(16) 3_565 .
O6 Fe1 O4 85.92(17) . .
O1 Fe1 O4 93.13(15) . .
O3 Fe1 O4 166.54(16) 16_565 .
O7 Fe1 N1 165.03(17) 3_565 .
O6 Fe1 N1 77.27(16) . .
O1 Fe1 N1 81.90(15) . .
O3 Fe1 N1 101.24(17) 16_565 .
O4 Fe1 N1 77.68(16) . .
O3 Fe2 O3 111.20(12) 2_675 .
O3 Fe2 O3 111.20(12) 2_675 3_465
O3 Fe2 O3 111.20(12) . 3_465
O2 P1 O3 114.4(2) . .
O2 P1 O1 111.1(2) . .
O3 P1 O1 111.4(2) . .
O2 P1 C1 110.3(2) . .
O3 P1 C1 105.2(2) . .
O1 P1 C1 103.6(2) . .
N1 C1 P1 111.3(4) . .
N1 C1 H1A 109.4 . .
P1 C1 H1A 109.4 . .
N1 C1 H1B 109.4 . .
P1 C1 H1B 109.4 . .
H1A C1 H1B 108.0 . .
N1 C2 C3 114.5(5) . .
N1 C2 H2A 108.6 . .
C3 C2 H2A 108.6 . .
N1 C2 H2B 108.6 . .
C3 C2 H2B 108.6 . .
H2A C2 H2B 107.6 . .
O4 C3 O5 121.3(5) . .
O4 C3 C2 123.0(5) . .
O5 C3 C2 115.7(5) . .
N1 C4 C5 111.9(5) . .
N1 C4 H4A 109.2 . .
C5 C4 H4A 109.2 . .
N1 C4 H4B 109.2 . .
C5 C4 H4B 109.2 . .
H4A C4 H4B 107.9 . .
O7 C5 O6 125.0(5) . .
O7 C5 C4 116.1(5) . .
O6 C5 C4 118.7(5) . .
C2 N1 C4 112.3(5) . .
C2 N1 C1 110.6(4) . .
C4 N1 C1 111.7(4) . .
C2 N1 Fe1 109.3(3) . .
C4 N1 Fe1 105.7(3) . .
C1 N1 Fe1 107.0(3) . .
P1 O1 Fe1 119.7(2) . .
P1 O2 Y1 165.5(3) . .
P1 O3 Fe1 132.1(2) . 16_565
P1 O3 Fe2 132.1(3) . .
Fe1 O3 Fe2 94.82(17) 16_565 .
C3 O4 Fe1 114.9(4) . .
C3 O5 H5 109.5 . .
C5 O6 Fe1 116.9(4) . .
C5 O7 Fe1 119.4(4) . 2_665
H8A O8 H8B 109.4 . .

loop_
_geom_bond_atom_site_label_1
_geom_bond_atom_site_label_2
_geom_bond_distance
_geom_bond_site_symmetry_2
Y1 O2 2.244(4) 3_465
Y1 O2 2.244(4) 12_666
Y1 O2 2.244(4) 10_576
Y1 O2 2.244(4) 11_456
Y1 O2 2.244(4) .
Y1 O2 2.244(4) 2_675
Fe1 O7 2.102(4) 3_565
Fe1 O6 2.114(4) .
Fe1 O1 2.120(4) .
Fe1 O3 2.143(4) 16_565
Fe1 O4 2.206(4) .
Fe1 N1 2.251(5) .
Fe2 O3 2.267(4) 2_675
Fe2 O3 2.267(4) .
Fe2 O3 2.267(4) 3_465
P1 O2 1.510(4) .
P1 O3 1.513(4) .
P1 O1 1.545(4) .
P1 C1 1.816(6) .
C1 N1 1.486(7) .
C1 H1A 0.9700 .
C1 H1B 0.9700 .
C2 N1 1.471(7) .
C2 C3 1.499(8) .
C2 H2A 0.9700 .
C2 H2B 0.9700 .
C3 O4 1.228(7) .
C3 O5 1.313(7) .
C4 N1 1.480(7) .
C4 C5 1.534(8) .
C4 H4A 0.9700 .
C4 H4B 0.9700 .
C5 O7 1.256(7) .
C5 O6 1.258(7) .
O3 Fe1 2.143(4) 16_565
O5 H5 0.8200 .
O7 Fe1 2.102(4) 2_665
O8 H8A 0.8448 .
O8 H8B 0.8421 .

loop_
_geom_hbond_atom_site_label_D
_geom_hbond_atom_site_label_H
_geom_hbond_atom_site_label_A
_geom_hbond_distance_DH
_geom_hbond_distance_HA
_geom_hbond_distance_DA
_geom_hbond_angle_DHA
_geom_hbond_site_symmetry_A
O5 H5 O1 0.82 1.82 2.559(5) 148.9 11_456
O8 H8A O8 0.84 2.44 3.25(13) 160.0 10_577

loop_
_geom_torsion_atom_site_label_1
_geom_torsion_atom_site_label_2
_geom_torsion_atom_site_label_3
_geom_torsion_atom_site_label_4
_geom_torsion
_geom_torsion_site_symmetry_1
_geom_torsion_site_symmetry_4
O2 P1 C1 N1 -82.9(4) . .
O3 P1 C1 N1 153.2(4) . .
O1 P1 C1 N1 36.1(4) . .
N1 C2 C3 O4 0.5(8) . .
N1 C2 C3 O5 -178.9(5) . .
N1 C4 C5 O7 167.9(5) . .
N1 C4 C5 O6 -16.9(8) . .
C3 C2 N1 C4 111.2(5) . .
C3 C2 N1 C1 -123.4(5) . .
C3 C2 N1 Fe1 -5.8(6) . .
C5 C4 N1 C2 -89.0(6) . .
C5 C4 N1 C1 146.1(5) . .
C5 C4 N1 Fe1 30.1(5) . .
P1 C1 N1 C2 75.0(5) . .
P1 C1 N1 C4 -159.2(4) . .
P1 C1 N1 Fe1 -44.0(4) . .
O7 Fe1 N1 C2 -51.6(8) 3_565 .
O6 Fe1 N1 C2 94.7(4) . .
O1 Fe1 N1 C2 -88.8(4) . .
O3 Fe1 N1 C2 172.5(3) 16_565 .
O4 Fe1 N1 C2 6.2(3) . .
O7 Fe1 N1 C4 -172.6(6) 3_565 .
O6 Fe1 N1 C4 -26.3(4) . .
O1 Fe1 N1 C4 150.1(4) . .
O3 Fe1 N1 C4 51.4(4) 16_565 .
O4 Fe1 N1 C4 -114.9(4) . .
O7 Fe1 N1 C1 68.2(8) 3_565 .
O6 Fe1 N1 C1 -145.5(4) . .
O1 Fe1 N1 C1 31.0(3) . .
O3 Fe1 N1 C1 -67.7(3) 16_565 .
O4 Fe1 N1 C1 126.0(3) . .
O2 P1 O1 Fe1 109.0(3) . .
O3 P1 O1 Fe1 -122.1(2) . .
C1 P1 O1 Fe1 -9.5(3) . .
O7 Fe1 O1 P1 179.1(3) 3_565 .
O6 Fe1 O1 P1 -0.3(6) . .
O3 Fe1 O1 P1 90.1(2) 16_565 .
O4 Fe1 O1 P1 -87.0(2) . .
N1 Fe1 O1 P1 -10.0(2) . .
O3 P1 O2 Y1 -23.8(11) . .
O1 P1 O2 Y1 103.5(10) . .
C1 P1 O2 Y1 -142.1(10) . .
O2 Y1 O2 P1 69.5(10) 3_465 .
O2 Y1 O2 P1 -110.5(10) 12_666 .
O2 Y1 O2 P1 -69(9) 10_576 .
O2 Y1 O2 P1 160.8(10) 11_456 .
O2 Y1 O2 P1 -19.2(10) 2_675 .
O2 P1 O3 Fe1 -171.6(3) . 16_565
O1 P1 O3 Fe1 61.2(4) . 16_565
C1 P1 O3 Fe1 -50.4(4) . 16_565
O2 P1 O3 Fe2 -6.0(4) . .
O1 P1 O3 Fe2 -133.1(3) . .
C1 P1 O3 Fe2 115.2(3) . .
O3 Fe2 O3 P1 70.2(3) 2_675 .
O3 Fe2 O3 P1 -54.3(3) 3_465 .
O3 Fe2 O3 Fe1 -120.4(2) 2_675 16_565
O3 Fe2 O3 Fe1 115.1(2) 3_465 16_565
O5 C3 O4 Fe1 -175.3(4) . .
C2 C3 O4 Fe1 5.4(7) . .
O7 Fe1 O4 C3 160.9(4) 3_565 .
O6 Fe1 O4 C3 -84.3(4) . .
O1 Fe1 O4 C3 74.6(4) . .
O3 Fe1 O4 C3 -93.3(8) 16_565 .
N1 Fe1 O4 C3 -6.4(4) . .
O7 C5 O6 Fe1 166.4(5) . .
C4 C5 O6 Fe1 -8.4(7) . .
O7 Fe1 O6 C5 -169.0(4) 3_565 .
O1 Fe1 O6 C5 10.2(7) . .
O3 Fe1 O6 C5 -83.8(4) 16_565 .
O4 Fe1 O6 C5 98.3(4) . .
N1 Fe1 O6 C5 20.0(4) . .
O6 C5 O7 Fe1 -11.7(8) . 2_665
C4 C5 O7 Fe1 163.3(4) . 2_665
